data_7055810
loop_
_publ_author_name
'Artem&#x2019;ev, Alexander V.'
'Doronina, Evgeniya P.'
'Rakhmanova, Marianna I.'
'Sutyrina, Anastasiya O.'
'Bagryanskaya, Irina Yu.'
'Tolstoy, Peter M.'
'Gushchin, Artem L.'
'Mazur, Anton S.'
'Gusarova, Nina K.'
'Trofimov, Boris A.'

_publ_section_title
;
 Luminescent CuI thiocyanate complexes based on tris(2-pyridyl)phosphine
 and its oxide: from mono-, di- and trinuclear species to coordination
 polymers
;
_journal_issue 12
_journal_name_full 'New J. Chem.'
_journal_page_first 10028
_journal_paper_doi 10.1039/C6NJ02087A
_journal_volume 40
_journal_year 2016
_chemical_formula_moiety 'C18 H13 Cl3 Cu N5 O P S2'
_chemical_formula_sum 'C18 H13 Cl3 Cu N5 O P S2'
_chemical_formula_weight 580.31
_chemical_melting_point 423
_chemical_name_systematic
;
 Complex of copper(II) thiocyanate with tris(2-pyridyl)phosphine oxide
;
_space_group_crystal_system monoclinic
_space_group_IT_number 14
_space_group_name_Hall '-P 2ybc'
_space_group_name_H-M_alt 'P 1 21/c 1'
_symmetry_space_group_name_Hall '-P 2ybc'
_symmetry_space_group_name_H-M 'P 1 21/c 1'
_atom_sites_solution_hydrogens geom
_atom_sites_solution_primary direct
_atom_sites_solution_secondary difmap
_audit_creation_method SHELXL-2014/7
_audit_update_record
;
2015-11-19 deposited with the CCDC.
2016-10-06 downloaded from the CCDC.
;
_cell_angle_alpha 90
_cell_angle_beta 97.860(2)
_cell_angle_gamma 90
_cell_formula_units_Z 4
_cell_length_a 11.9247(6)
_cell_length_b 10.7519(4)
_cell_length_c 18.7122(7)
_cell_measurement_reflns_used 9969
_cell_measurement_temperature 296(2)
_cell_measurement_theta_max 27.46
_cell_measurement_theta_min 2.56
_cell_volume 2376.61(17)
_computing_cell_refinement 'Bruker SAINT'
_computing_data_collection 'Bruker APEX2'
_computing_data_reduction 'Bruker SAINT'
_computing_molecular_graphics 'Bruker SHELXTL'
_computing_publication_material 'Bruker SHELXTL'
_computing_structure_refinement 'SHELXL-2014/7 (Sheldrick, 2014)'
_computing_structure_solution 'SHELXS-97 (Sheldrick, 2008)'
_diffrn_ambient_temperature 296(2)
_diffrn_measured_fraction_theta_full 1.000
_diffrn_measured_fraction_theta_max 0.999
_diffrn_measurement_device_type 'Bruker APEX-II CCD'
_diffrn_measurement_method '\f and \w scans'
_diffrn_radiation_type MoK\a
_diffrn_radiation_wavelength 0.71073
_diffrn_reflns_av_R_equivalents 0.0393
_diffrn_reflns_av_unetI/netI 0.0199
_diffrn_reflns_Laue_measured_fraction_full 1.000
_diffrn_reflns_Laue_measured_fraction_max 0.999
_diffrn_reflns_limit_h_max 15
_diffrn_reflns_limit_h_min -15
_diffrn_reflns_limit_k_max 13
_diffrn_reflns_limit_k_min -13
_diffrn_reflns_limit_l_max 24
_diffrn_reflns_limit_l_min -24
_diffrn_reflns_number 44040
_diffrn_reflns_point_group_measured_fraction_full 1.000
_diffrn_reflns_point_group_measured_fraction_max 0.999
_diffrn_reflns_theta_full 25.242
_diffrn_reflns_theta_max 27.518
_diffrn_reflns_theta_min 1.724
_diffrn_source 'sealed tube'
_exptl_absorpt_coefficient_mu 1.520
_exptl_absorpt_correction_T_max 0.7456
_exptl_absorpt_correction_T_min 0.6479
_exptl_absorpt_correction_type multi-scan
_exptl_absorpt_process_details SADABS
_exptl_crystal_colour green
_exptl_crystal_density_diffrn 1.622
_exptl_crystal_description prism
_exptl_crystal_F_000 1164
_exptl_crystal_size_max 0.400
_exptl_crystal_size_mid 0.300
_exptl_crystal_size_min 0.200
_refine_diff_density_max 1.314
_refine_diff_density_min -0.933
_refine_diff_density_rms 0.087
_refine_ls_extinction_method none
_refine_ls_goodness_of_fit_ref 1.058
_refine_ls_hydrogen_treatment constr
_refine_ls_matrix_type full
_refine_ls_number_parameters 280
_refine_ls_number_reflns 5451
_refine_ls_number_restraints 0
_refine_ls_restrained_S_all 1.058
_refine_ls_R_factor_all 0.0583
_refine_ls_R_factor_gt 0.0505
_refine_ls_shift/su_max 0.003
_refine_ls_shift/su_mean 0.000
_refine_ls_structure_factor_coef Fsqd
_refine_ls_weighting_details 'w=1/[\s^2^(Fo^2^)+(0.0694P)^2^+4.3614P] where P=(Fo^2^+2Fc^2^)/3'
_refine_ls_weighting_scheme calc
_refine_ls_wR_factor_gt 0.1383
_refine_ls_wR_factor_ref 0.1474
_reflns_Friedel_coverage 0.000
_reflns_number_gt 4733
_reflns_number_total 5451
_reflns_threshold_expression 'I > 2\s(I)'
_cod_data_source_file c6nj02087a2.cif
_cod_data_source_block cuscn
_cod_depositor_comments 'Adding full bibliography for 7055807--7055811.cif.'
_cod_database_code 7055810
_shelx_shelxl_version_number 2014/7
_shelx_space_group_comment
;
The symmetry employed for this shelxl refinement is uniquely defined
by the following loop, which should always be used as a source of
symmetry information in preference to the above space-group names.
They are only intended as comments.
;
_shelx_estimated_absorpt_t_min 0.581
_shelx_estimated_absorpt_t_max 0.751

loop_
_space_group_symop_operation_xyz
'x, y, z'
'-x, y+1/2, -z+1/2'
'-x, -y, -z'
'x, -y-1/2, z-1/2'

loop_
_atom_site_label
_atom_site_type_symbol
_atom_site_fract_x
_atom_site_fract_y
_atom_site_fract_z
_atom_site_U_iso_or_equiv
_atom_site_adp_type
_atom_site_occupancy
_atom_site_site_symmetry_order
_atom_site_calc_flag
_atom_site_refinement_flags_posn
_atom_site_refinement_flags_adp
Cu1 Cu 0.66450(3) 0.66128(3) 0.08120(2) 0.03584(13) Uani 1 1 d . .
S1 S 0.60391(8) 0.33079(8) -0.08662(5) 0.0476(2) Uani 1 1 d . .
P1 P 0.79842(6) 0.93052(7) 0.07049(4) 0.03320(18) Uani 1 1 d . .
N1 N 0.8551(2) 0.6902(3) 0.08030(16) 0.0401(6) Uani 1 1 d . .
Cl1 Cl 1.14076(15) 0.28181(17) 0.10656(9) 0.0962(5) Uani 1 1 d . .
Cl2 Cl 1.1115(2) 0.0779(2) 0.19851(14) 0.1564(10) Uani 1 1 d . .
S2 S 0.68596(10) 0.33476(9) 0.25058(6) 0.0564(3) Uani 1 1 d . .
Cl3 Cl 0.9943(2) 0.3074(3) 0.21360(15) 0.1556(10) Uani 1 1 d . .
N2 N 0.6714(2) 0.8036(2) 0.15657(13) 0.0343(5) Uani 1 1 d . .
C1 C 0.8980(3) 0.8039(3) 0.07261(17) 0.0368(6) Uani 1 1 d . .
C2 C 1.0099(3) 0.8269(4) 0.0672(3) 0.0586(10) Uani 1 1 d . .
H2A H 1.0360 0.9073 0.0614 0.070 Uiso 1 1 calc R U
C14 C 0.5129(3) 0.8527(4) -0.1083(2) 0.0532(9) Uani 1 1 d . .
H14A H 0.4533 0.8350 -0.1444 0.064 Uiso 1 1 calc R U
C6 C 0.7303(2) 0.9096(3) 0.15041(16) 0.0331(6) Uani 1 1 d . .
C5 C 0.9267(4) 0.5951(4) 0.0840(2) 0.0602(10) Uani 1 1 d . .
H5A H 0.8993 0.5152 0.0896 0.072 Uiso 1 1 calc R U
C11 C 0.6849(2) 0.8985(3) -0.00154(16) 0.0328(6) Uani 1 1 d . .
C12 C 0.6604(3) 0.9852(3) -0.0556(2) 0.0482(8) Uani 1 1 d . .
H3 H 0.7021 1.0583 -0.0553 0.058 Uiso 1 1 calc R U
C13 C 0.5725(4) 0.9613(4) -0.1103(2) 0.0592(10) Uani 1 1 d . .
H2 H 0.5542 1.0180 -0.1476 0.071 Uiso 1 1 calc R U
C15 C 0.5419(3) 0.7693(3) -0.05255(17) 0.0404(7) Uani 1 1 d . .
H1 H 0.5011 0.6957 -0.0519 0.048 Uiso 1 1 calc R U
N3 N 0.6271(2) 0.7913(2) 0.00087(13) 0.0325(5) Uani 1 1 d . .
O1 O 0.8498(2) 1.0545(2) 0.06462(14) 0.0489(6) Uani 1 1 d . .
C7 C 0.7394(3) 1.0030(3) 0.20113(19) 0.0436(7) Uani 1 1 d . .
H8 H 0.7813 1.0742 0.1950 0.052 Uiso 1 1 calc R U
C8 C 0.6852(3) 0.9890(4) 0.26119(19) 0.0512(9) Uani 1 1 d . .
H7 H 0.6904 1.0503 0.2966 0.061 Uiso 1 1 calc R U
C9 C 0.6237(3) 0.8833(4) 0.26774(19) 0.0524(9) Uani 1 1 d . .
H5 H 0.5852 0.8730 0.3073 0.063 Uiso 1 1 calc R U
C10 C 0.6189(3) 0.7912(4) 0.21517(17) 0.0439(7) Uani 1 1 d . .
H6 H 0.5780 0.7190 0.2208 0.053 Uiso 1 1 calc R U
N2C N 0.6495(3) 0.5300(3) 0.00674(18) 0.0507(7) Uani 1 1 d . .
C2C C 0.6313(3) 0.4484(3) -0.03151(17) 0.0363(6) Uani 1 1 d . .
N1C N 0.6717(3) 0.5350(3) 0.15697(18) 0.0540(8) Uani 1 1 d . .
C1C C 0.6778(3) 0.4514(3) 0.19468(18) 0.0394(7) Uani 1 1 d . .
C1S C 1.0442(4) 0.2029(4) 0.1551(3) 0.0730(13) Uani 1 1 d . .
H1SA H 0.9803 0.1729 0.1209 0.088 Uiso 1 1 calc R U
C4 C 1.0403(4) 0.6108(5) 0.0800(3) 0.0783(15) Uani 1 1 d . .
H4A H 1.0884 0.5423 0.0835 0.094 Uiso 1 1 calc R U
C3 C 1.0820(4) 0.7261(5) 0.0708(3) 0.0812(15) Uani 1 1 d . .
H3A H 1.1583 0.7371 0.0669 0.097 Uiso 1 1 calc R U

loop_
_atom_site_aniso_label
_atom_site_aniso_U_11
_atom_site_aniso_U_22
_atom_site_aniso_U_33
_atom_site_aniso_U_23
_atom_site_aniso_U_13
_atom_site_aniso_U_12
Cu1 0.0451(2) 0.0261(2) 0.0356(2) 0.00218(14) 0.00296(16) -0.00673(14)
S1 0.0505(5) 0.0421(5) 0.0516(5) -0.0128(4) 0.0125(4) -0.0057(4)
P1 0.0318(4) 0.0281(4) 0.0396(4) 0.0016(3) 0.0042(3) -0.0058(3)
N1 0.0371(14) 0.0347(13) 0.0477(15) 0.0017(11) 0.0031(11) 0.0020(11)
Cl1 0.1012(11) 0.1023(11) 0.0866(9) -0.0143(8) 0.0185(8) -0.0065(9)
Cl2 0.178(2) 0.1045(14) 0.163(2) 0.0528(14) -0.0630(17) 0.0137(14)
S2 0.0681(6) 0.0377(5) 0.0630(6) 0.0168(4) 0.0081(5) 0.0005(4)
Cl3 0.162(2) 0.165(2) 0.158(2) -0.0157(17) 0.0881(18) 0.0348(18)
N2 0.0351(13) 0.0352(13) 0.0320(12) 0.0018(10) 0.0029(10) -0.0014(10)
C1 0.0302(14) 0.0390(16) 0.0407(15) -0.0006(13) 0.0033(12) 0.0002(12)
C2 0.0345(18) 0.060(2) 0.082(3) -0.004(2) 0.0103(18) -0.0055(16)
C14 0.050(2) 0.060(2) 0.0449(19) 0.0003(17) -0.0108(16) 0.0065(17)
C6 0.0310(14) 0.0321(14) 0.0348(14) 0.0002(11) 0.0002(11) 0.0014(11)
C5 0.056(2) 0.044(2) 0.079(3) 0.0026(19) 0.004(2) 0.0115(17)
C11 0.0337(14) 0.0293(14) 0.0359(14) 0.0019(11) 0.0065(11) -0.0011(11)
C12 0.053(2) 0.0389(18) 0.0516(19) 0.0125(15) 0.0019(16) -0.0009(15)
C13 0.069(3) 0.053(2) 0.051(2) 0.0187(18) -0.0076(18) 0.0093(19)
C15 0.0386(16) 0.0422(17) 0.0390(16) -0.0023(13) 0.0006(12) -0.0036(13)
N3 0.0328(12) 0.0322(12) 0.0324(12) 0.0015(10) 0.0043(9) -0.0035(10)
O1 0.0491(14) 0.0340(12) 0.0626(15) 0.0052(11) 0.0048(11) -0.0155(10)
C7 0.0461(18) 0.0368(17) 0.0468(18) -0.0076(14) 0.0021(14) 0.0014(14)
C8 0.061(2) 0.050(2) 0.0413(18) -0.0120(15) 0.0028(16) 0.0093(17)
C9 0.059(2) 0.066(2) 0.0341(16) 0.0011(16) 0.0116(15) 0.0096(19)
C10 0.0454(18) 0.0503(19) 0.0365(16) 0.0051(14) 0.0073(13) -0.0019(15)
N2C 0.0584(18) 0.0356(15) 0.0568(18) -0.0032(14) 0.0027(14) -0.0096(13)
C2C 0.0356(15) 0.0334(15) 0.0408(16) 0.0042(13) 0.0084(12) -0.0003(12)
N1C 0.069(2) 0.0387(16) 0.0523(17) 0.0113(14) 0.0003(15) -0.0044(14)
C1C 0.0406(16) 0.0311(15) 0.0462(17) -0.0007(13) 0.0054(13) -0.0022(12)
C1S 0.066(3) 0.057(3) 0.086(3) 0.000(2) -0.025(2) -0.006(2)
C4 0.051(2) 0.068(3) 0.114(4) -0.003(3) 0.007(3) 0.025(2)
C3 0.0321(19) 0.082(3) 0.130(5) -0.010(3) 0.014(2) 0.008(2)

loop_
_atom_type_symbol
_atom_type_description
_atom_type_scat_dispersion_real
_atom_type_scat_dispersion_imag
_atom_type_scat_source
C C 0.0033 0.0016 'International Tables Vol C Tables 4.2.6.8 and 6.1.1.4'
H H 0.0000 0.0000 'International Tables Vol C Tables 4.2.6.8 and 6.1.1.4'
N N 0.0061 0.0033 'International Tables Vol C Tables 4.2.6.8 and 6.1.1.4'
O O 0.0106 0.0060 'International Tables Vol C Tables 4.2.6.8 and 6.1.1.4'
P P 0.1023 0.0942 'International Tables Vol C Tables 4.2.6.8 and 6.1.1.4'
S S 0.1246 0.1234 'International Tables Vol C Tables 4.2.6.8 and 6.1.1.4'
Cu Cu 0.3201 1.2651 'International Tables Vol C Tables 4.2.6.8 and 6.1.1.4'
Cl Cl 0.1484 0.1585 'International Tables Vol C Tables 4.2.6.8 and 6.1.1.4'

loop_
_geom_angle_atom_site_label_1
_geom_angle_atom_site_label_2
_geom_angle_atom_site_label_3
_geom_angle
N1C Cu1 N2C 90.36(14)
N1C Cu1 N3 170.11(13)
N2C Cu1 N3 88.88(12)
N1C Cu1 N2 91.44(12)
N2C Cu1 N2 176.65(12)
N3 Cu1 N2 88.86(10)
N1C Cu1 N1 98.84(13)
N2C Cu1 N1 94.94(12)
N3 Cu1 N1 91.05(10)
N2 Cu1 N1 87.57(10)
O1 P1 C1 113.83(15)
O1 P1 C11 113.12(14)
C1 P1 C11 107.23(14)
O1 P1 C6 114.27(15)
C1 P1 C6 104.87(14)
C11 P1 C6 102.52(13)
C5 N1 C1 117.1(3)
C5 N1 Cu1 121.7(3)
C1 N1 Cu1 121.1(2)
C10 N2 C6 117.3(3)
C10 N2 Cu1 120.2(2)
C6 N2 Cu1 122.5(2)
N1 C1 C2 124.1(3)
N1 C1 P1 115.5(2)
C2 C1 P1 120.4(3)
C1 C2 C3 117.4(4)
C1 C2 H2A 121.3
C3 C2 H2A 121.3
C13 C14 C15 119.7(3)
C13 C14 H14A 120.2
C15 C14 H14A 120.2
N2 C6 C7 123.3(3)
N2 C6 P1 118.2(2)
C7 C6 P1 118.5(2)
N1 C5 C4 122.2(4)
N1 C5 H5A 118.9
C4 C5 H5A 118.9
N3 C11 C12 123.1(3)
N3 C11 P1 118.2(2)
C12 C11 P1 118.7(2)
C11 C12 C13 118.7(3)
C11 C12 H3 120.7
C13 C12 H3 120.7
C14 C13 C12 118.8(3)
C14 C13 H2 120.6
C12 C13 H2 120.6
N3 C15 C14 122.2(3)
N3 C15 H1 118.9
C14 C15 H1 118.9
C15 N3 C11 117.6(3)
C15 N3 Cu1 119.3(2)
C11 N3 Cu1 123.1(2)
C6 C7 C8 118.8(3)
C6 C7 H8 120.6
C8 C7 H8 120.6
C9 C8 C7 118.7(3)
C9 C8 H7 120.6
C7 C8 H7 120.6
C8 C9 C10 119.9(3)
C8 C9 H5 120.0
C10 C9 H5 120.0
N2 C10 C9 121.9(3)
N2 C10 H6 119.1
C9 C10 H6 119.1
C2C N2C Cu1 171.7(3)
N2C C2C S1 179.5(3)
C1C N1C Cu1 171.7(3)
N1C C1C S2 178.2(3)
Cl2 C1S Cl3 112.9(3)
Cl2 C1S Cl1 108.8(3)
Cl3 C1S Cl1 108.4(3)
Cl2 C1S H1SA 108.9
Cl3 C1S H1SA 108.9
Cl1 C1S H1SA 108.9
C3 C4 C5 120.0(4)
C3 C4 H4A 120.0
C5 C4 H4A 120.0
C4 C3 C2 119.2(4)
C4 C3 H3A 120.4
C2 C3 H3A 120.4

loop_
_geom_bond_atom_site_label_1
_geom_bond_atom_site_label_2
_geom_bond_distance
Cu1 N1C 1.956(3)
Cu1 N2C 1.974(3)
Cu1 N3 2.056(2)
Cu1 N2 2.075(3)
Cu1 N1 2.296(3)
S1 C2C 1.636(3)
P1 O1 1.478(2)
P1 C1 1.803(3)
P1 C11 1.808(3)
P1 C6 1.811(3)
N1 C5 1.328(5)
N1 C1 1.341(4)
Cl1 C1S 1.777(6)
Cl2 C1S 1.712(5)
S2 C1C 1.627(3)
Cl3 C1S 1.729(6)
N2 C10 1.342(4)
N2 C6 1.352(4)
C1 C2 1.375(5)
C2 C3 1.379(6)
C2 H2A 0.9300
C14 C13 1.370(6)
C14 C15 1.383(5)
C14 H14A 0.9300
C6 C7 1.376(4)
C5 C4 1.377(7)
C5 H5A 0.9300
C11 N3 1.346(4)
C11 C12 1.377(4)
C12 C13 1.386(6)
C12 H3 0.9300
C13 H2 0.9300
C15 N3 1.346(4)
C15 H1 0.9300
C7 C8 1.379(5)
C7 H8 0.9300
C8 C9 1.367(6)
C8 H7 0.9300
C9 C10 1.391(5)
C9 H5 0.9300
C10 H6 0.9300
N2C C2C 1.134(4)
N1C C1C 1.139(4)
C1S H1SA 0.9800
C4 C3 1.356(8)
C4 H4A 0.9300
C3 H3A 0.9300

loop_
_geom_torsion_atom_site_label_1
_geom_torsion_atom_site_label_2
_geom_torsion_atom_site_label_3
_geom_torsion_atom_site_label_4
_geom_torsion
C5 N1 C1 C2 1.1(5)
Cu1 N1 C1 C2 -175.9(3)
C5 N1 C1 P1 -178.2(3)
Cu1 N1 C1 P1 4.7(3)
O1 P1 C1 N1 177.9(2)
C11 P1 C1 N1 -56.2(3)
C6 P1 C1 N1 52.3(3)
O1 P1 C1 C2 -1.5(4)
C11 P1 C1 C2 124.4(3)
C6 P1 C1 C2 -127.1(3)
N1 C1 C2 C3 -0.7(7)
P1 C1 C2 C3 178.7(4)
C10 N2 C6 C7 0.8(4)
Cu1 N2 C6 C7 -177.5(2)
C10 N2 C6 P1 -178.2(2)
Cu1 N2 C6 P1 3.6(3)
O1 P1 C6 N2 173.6(2)
C1 P1 C6 N2 -61.1(3)
C11 P1 C6 N2 50.8(3)
O1 P1 C6 C7 -5.4(3)
C1 P1 C6 C7 119.9(3)
C11 P1 C6 C7 -128.2(3)
C1 N1 C5 C4 -0.3(6)
Cu1 N1 C5 C4 176.7(4)
O1 P1 C11 N3 -175.9(2)
C1 P1 C11 N3 57.8(3)
C6 P1 C11 N3 -52.3(3)
O1 P1 C11 C12 3.2(3)
C1 P1 C11 C12 -123.1(3)
C6 P1 C11 C12 126.7(3)
N3 C11 C12 C13 -0.2(5)
P1 C11 C12 C13 -179.2(3)
C15 C14 C13 C12 -0.4(6)
C11 C12 C13 C14 0.3(6)
C13 C14 C15 N3 0.3(6)
C14 C15 N3 C11 -0.2(5)
C14 C15 N3 Cu1 -179.6(3)
C12 C11 N3 C15 0.1(5)
P1 C11 N3 C15 179.1(2)
C12 C11 N3 Cu1 179.5(3)
P1 C11 N3 Cu1 -1.4(3)
N2 C6 C7 C8 -0.6(5)
P1 C6 C7 C8 178.3(3)
C6 C7 C8 C9 -0.5(5)
C7 C8 C9 C10 1.5(6)
C6 N2 C10 C9 0.2(5)
Cu1 N2 C10 C9 178.5(3)
C8 C9 C10 N2 -1.3(6)
N1 C5 C4 C3 -1.0(8)
C5 C4 C3 C2 1.4(9)
C1 C2 C3 C4 -0.7(8)
